data_4505694
loop_
_publ_author_name
'Patra, Goutam Kumar'
'Goldberg, Israel'

_publ_section_title
;
 Supramolecular Design of Coordination Complexes of Silver(I) with
 Polyimine Ligands:&#x2009; Synthesis, Materials Characterization, and
 Structure of New Polymeric and Oligomeric Materials
;
_journal_issue 3
_journal_name_full 'Crystal Growth &amp; Design'
_journal_page_first 321
_journal_paper_doi 10.1021/cg034011q
_journal_volume 3
_journal_year 2003
_chemical_formula_moiety '2(C20 H22 N4), 2(Ag B F4), (C3 H6 O), (H2 O)'
_chemical_formula_sum 'C43 H52 Ag2 B2 F8 N8 O2'
_chemical_formula_weight 1102.29
_chemical_name_systematic
; 
 ? 
;
_space_group_IT_number 19
_symmetry_cell_setting orthorhombic
_symmetry_space_group_name_Hall 'P 2ac 2ab'
_symmetry_space_group_name_H-M 'P 21 21 21'
_atom_sites_solution_hydrogens geom
_atom_sites_solution_primary direct
_atom_sites_solution_secondary difmap
_audit_creation_method SHELXL-97
_cell_angle_alpha 90.00
_cell_angle_beta 90.00
_cell_angle_gamma 90.00
_cell_formula_units_Z 4
_cell_length_a 13.68900(10)
_cell_length_b 15.62400(10)
_cell_length_c 22.1470(2)
_cell_measurement_reflns_used 5819
_cell_measurement_temperature 110(2)
_cell_measurement_theta_max 27.87
_cell_measurement_theta_min 2.61
_cell_volume 4736.73(6)
_computing_cell_refinement Denzo
_computing_data_collection 'Collect, Nonius B.V.'
_computing_data_reduction Denzo
_computing_structure_refinement 'SHELXL-97 (Sheldrick, 1997)'
_computing_structure_solution DIRDIF-96
_diffrn_ambient_temperature 110(2)
_diffrn_detector_area_resol_mean '56 microns'
_diffrn_measured_fraction_theta_full 0.997
_diffrn_measured_fraction_theta_max 0.997
_diffrn_measurement_device_type 'Nonius KappaCCD'
_diffrn_measurement_method '1 deg. Phi scans'
_diffrn_radiation_monochromator graphite
_diffrn_radiation_source 'fine-focus sealed tube'
_diffrn_radiation_type MoK\a
_diffrn_radiation_wavelength 0.71070
_diffrn_reflns_av_R_equivalents 0.0370
_diffrn_reflns_av_sigmaI/netI 0.0256
_diffrn_reflns_limit_h_max 17
_diffrn_reflns_limit_h_min 0
_diffrn_reflns_limit_k_max 20
_diffrn_reflns_limit_k_min 0
_diffrn_reflns_limit_l_max 29
_diffrn_reflns_limit_l_min 0
_diffrn_reflns_number 31611
_diffrn_reflns_theta_full 27.87
_diffrn_reflns_theta_max 27.87
_diffrn_reflns_theta_min 2.61
_exptl_absorpt_coefficient_mu 0.903
_exptl_absorpt_correction_T_max 0.9151
_exptl_absorpt_correction_T_min 0.7734
_exptl_absorpt_correction_type multi-scan
_exptl_absorpt_process_details 'Blessing, 1995'
_exptl_crystal_colour colorless
_exptl_crystal_density_diffrn 1.546
_exptl_crystal_density_method 'not measured'
_exptl_crystal_description prisms
_exptl_crystal_F_000 2232
_exptl_crystal_size_max 0.30
_exptl_crystal_size_mid 0.15
_exptl_crystal_size_min 0.10
_refine_diff_density_max 0.349
_refine_diff_density_min -0.434
_refine_diff_density_rms 0.060
_refine_ls_abs_structure_details 'Flack H D (1983), Acta Cryst. A39, 876-881'
_refine_ls_abs_structure_Flack 0.535(16)
_refine_ls_extinction_method none
_refine_ls_goodness_of_fit_ref 0.982
_refine_ls_hydrogen_treatment constr
_refine_ls_matrix_type full
_refine_ls_number_parameters 599
_refine_ls_number_reflns 6202
_refine_ls_number_restraints 0
_refine_ls_restrained_S_all 0.982
_refine_ls_R_factor_all 0.0264
_refine_ls_R_factor_gt 0.0227
_refine_ls_shift/su_max 0.166
_refine_ls_shift/su_mean 0.002
_refine_ls_structure_factor_coef Fsqd
_refine_ls_weighting_details 'calc w=1/[\s^2^(Fo^2^)+(0.0357P)^2^+1.7288P] where P=(Fo^2^+2Fc^2^)/3'
_refine_ls_weighting_scheme calc
_refine_ls_wR_factor_gt 0.0554
_refine_ls_wR_factor_ref 0.0574
_reflns_number_gt 5819
_reflns_number_total 6202
_reflns_threshold_expression >2sigma(I)
_cod_data_source_file cg034011qsi20030205_060328.cif
_cod_data_source_block Complex-3a
_cod_original_sg_symbol_H-M P212121
_cod_database_code 4505694

loop_
_symmetry_equiv_pos_as_xyz
'x, y, z'
'-x+1/2, -y, z+1/2'
'x+1/2, -y+1/2, -z'
'-x, y+1/2, -z+1/2'

loop_
_atom_site_label
_atom_site_type_symbol
_atom_site_fract_x
_atom_site_fract_y
_atom_site_fract_z
_atom_site_U_iso_or_equiv
_atom_site_adp_type
_atom_site_occupancy
_atom_site_symmetry_multiplicity
_atom_site_calc_flag
_atom_site_refinement_flags
Ag1 Ag 0.881795(14) 0.066605(13) 0.752982(9) 0.02111(5) Uani 1 1 d .
Ag2 Ag 0.723052(16) 0.259729(14) 0.828949(9) 0.02270(6) Uani 1 1 d .
N3 N 1.03493(17) 0.18793(15) 0.69518(10) 0.0191(5) Uani 1 1 d .
N4 N 1.01360(15) 0.14344(14) 0.74900(12) 0.0177(4) Uani 1 1 d .
N5 N 0.81015(16) 0.22863(16) 0.69830(10) 0.0184(5) Uani 1 1 d .
N6 N 0.72161(16) 0.24731(15) 0.72834(10) 0.0181(4) Uani 1 1 d .
N7 N 0.74423(17) -0.08610(14) 0.79051(11) 0.0201(5) Uani 1 1 d .
N8 N 0.76724(17) -0.02916(14) 0.74287(11) 0.0188(4) Uani 1 1 d .
N9 N 0.80930(16) 0.07265(16) 0.86847(10) 0.0187(5) Uani 1 1 d .
N10 N 0.81767(16) 0.16127(14) 0.88086(11) 0.0171(5) Uani 1 1 d .
C11 C 0.97613(18) 0.24722(17) 0.67914(11) 0.0166(5) Uani 1 1 d .
C12 C 0.8853(2) 0.27384(17) 0.71301(11) 0.0168(5) Uani 1 1 d .
C13 C 0.7252(2) -0.05164(16) 0.84187(12) 0.0172(5) Uani 1 1 d .
C14 C 0.7246(2) 0.04351(16) 0.85449(12) 0.0168(5) Uani 1 1 d .
C15 C 1.0873(2) 0.13380(18) 0.78430(13) 0.0198(6) Uani 1 1 d .
C16 C 1.1857(2) 0.1716(2) 0.77203(14) 0.0272(7) Uani 1 1 d .
H16A H 1.1995 0.1686 0.7287 0.041 Uiso 1 1 calc R
H16B H 1.2355 0.1394 0.7942 0.041 Uiso 1 1 calc R
H16C H 1.1865 0.2315 0.7851 0.041 Uiso 1 1 calc R
C17 C 1.0756(2) 0.0821(2) 0.84083(14) 0.0264(7) Uani 1 1 d .
H17A H 1.0097 0.0577 0.8422 0.040 Uiso 1 1 calc R
H17B H 1.0856 0.1190 0.8761 0.040 Uiso 1 1 calc R
H17C H 1.1239 0.0358 0.8412 0.040 Uiso 1 1 calc R
C18 C 0.64616(19) 0.25091(18) 0.69364(12) 0.0179(5) Uani 1 1 d .
C19 C 0.5493(2) 0.2702(2) 0.72159(14) 0.0255(6) Uani 1 1 d .
H19A H 0.5559 0.2710 0.7657 0.038 Uiso 1 1 calc R
H19B H 0.5021 0.2261 0.7098 0.038 Uiso 1 1 calc R
H19C H 0.5264 0.3263 0.7076 0.038 Uiso 1 1 calc R
C20 C 0.6508(2) 0.2419(2) 0.62651(13) 0.0248(6) Uani 1 1 d .
H20A H 0.6771 0.2946 0.6089 0.037 Uiso 1 1 calc R
H20B H 0.5850 0.2315 0.6106 0.037 Uiso 1 1 calc R
H20C H 0.6933 0.1936 0.6160 0.037 Uiso 1 1 calc R
C21 C 0.7251(2) -0.04732(17) 0.69219(13) 0.0204(5) Uani 1 1 d .
C22 C 0.7483(2) 0.0065(2) 0.63834(13) 0.0232(6) Uani 1 1 d .
H22A H 0.7917 0.0534 0.6503 0.035 Uiso 1 1 calc R
H22B H 0.6877 0.0302 0.6217 0.035 Uiso 1 1 calc R
H22C H 0.7806 -0.0287 0.6077 0.035 Uiso 1 1 calc R
C23 C 0.6531(2) -0.11796(19) 0.68431(13) 0.0245(6) Uani 1 1 d .
H23A H 0.6664 -0.1631 0.7139 0.037 Uiso 1 1 calc R
H23B H 0.6588 -0.1415 0.6434 0.037 Uiso 1 1 calc R
H23C H 0.5869 -0.0958 0.6904 0.037 Uiso 1 1 calc R
C24 C 0.8733(2) 0.17991(18) 0.92568(12) 0.0179(5) Uani 1 1 d .
C25 C 0.8938(2) 0.27198(18) 0.93798(13) 0.0221(6) Uani 1 1 d .
H25A H 0.8587 0.3075 0.9086 0.033 Uiso 1 1 calc R
H25B H 0.9641 0.2826 0.9345 0.033 Uiso 1 1 calc R
H25C H 0.8720 0.2864 0.9789 0.033 Uiso 1 1 calc R
C26 C 0.9172(2) 0.11556(19) 0.96807(13) 0.0231(6) Uani 1 1 d .
H26A H 0.8774 0.1120 1.0048 0.035 Uiso 1 1 calc R
H26B H 0.9837 0.1333 0.9787 0.035 Uiso 1 1 calc R
H26C H 0.9193 0.0594 0.9484 0.035 Uiso 1 1 calc R
C27 C 0.99735(19) 0.29279(18) 0.62188(12) 0.0179(5) Uani 1 1 d .
C28 C 0.9392(2) 0.36177(18) 0.60321(13) 0.0218(6) Uani 1 1 d .
H28 H 0.8861 0.3803 0.6275 0.026 Uiso 1 1 calc R
C29 C 0.9596(2) 0.4030(2) 0.54910(14) 0.0276(7) Uani 1 1 d .
H29 H 0.9207 0.4503 0.5369 0.033 Uiso 1 1 calc R
C30 C 1.0355(2) 0.3762(2) 0.51287(14) 0.0281(7) Uani 1 1 d .
H30 H 1.0484 0.4043 0.4757 0.034 Uiso 1 1 calc R
C31 C 1.0933(2) 0.3074(2) 0.53128(14) 0.0287(7) Uani 1 1 d .
H31 H 1.1457 0.2888 0.5064 0.034 Uiso 1 1 calc R
C32 C 1.0749(2) 0.2660(2) 0.58538(13) 0.0240(6) Uani 1 1 d .
H32 H 1.1150 0.2196 0.5977 0.029 Uiso 1 1 calc R
C33 C 0.89252(19) 0.34672(17) 0.75613(12) 0.0180(5) Uani 1 1 d .
C34 C 0.8163(2) 0.40548(18) 0.76508(13) 0.0219(6) Uani 1 1 d .
H34 H 0.7576 0.4007 0.7425 0.026 Uiso 1 1 calc R
C35 C 0.8275(2) 0.47095(19) 0.80739(14) 0.0251(6) Uani 1 1 d .
H35 H 0.7757 0.5104 0.8137 0.030 Uiso 1 1 calc R
C36 C 0.9128(2) 0.47902(19) 0.84008(13) 0.0253(6) Uani 1 1 d .
H36 H 0.9191 0.5235 0.8691 0.030 Uiso 1 1 calc R
C37 C 0.9893(2) 0.42235(18) 0.83068(14) 0.0244(6) Uani 1 1 d .
H37 H 1.0481 0.4281 0.8531 0.029 Uiso 1 1 calc R
C38 C 0.9798(2) 0.35699(19) 0.78837(13) 0.0213(6) Uani 1 1 d .
H38 H 1.0329 0.3191 0.7813 0.026 Uiso 1 1 calc R
C39 C 0.69736(19) -0.10670(18) 0.89341(12) 0.0188(5) Uani 1 1 d .
C40 C 0.6767(2) -0.19395(19) 0.88415(13) 0.0217(6) Uani 1 1 d .
H40 H 0.6823 -0.2181 0.8449 0.026 Uiso 1 1 calc R
C41 C 0.6483(2) -0.2446(2) 0.93234(14) 0.0265(6) Uani 1 1 d .
H41 H 0.6337 -0.3033 0.9260 0.032 Uiso 1 1 calc R
C42 C 0.6409(2) -0.2097(2) 0.99029(14) 0.0270(7) Uani 1 1 d .
H42 H 0.6218 -0.2448 1.0233 0.032 Uiso 1 1 calc R
C43 C 0.6614(2) -0.1243(2) 0.99949(14) 0.0267(6) Uani 1 1 d .
H43 H 0.6562 -0.1005 1.0389 0.032 Uiso 1 1 calc R
C44 C 0.6896(2) -0.0727(2) 0.95127(12) 0.0225(6) Uani 1 1 d .
H44 H 0.7036 -0.0139 0.9579 0.027 Uiso 1 1 calc R
C45 C 0.6279(2) 0.08546(17) 0.85456(12) 0.0179(5) Uani 1 1 d .
C46 C 0.5574(2) 0.0595(2) 0.81221(13) 0.0223(6) Uani 1 1 d .
H46 H 0.5737 0.0174 0.7829 0.027 Uiso 1 1 calc R
C47 C 0.4650(2) 0.0944(2) 0.81281(14) 0.0260(6) Uani 1 1 d .
H47 H 0.4180 0.0765 0.7839 0.031 Uiso 1 1 calc R
C48 C 0.4401(2) 0.1557(2) 0.85547(14) 0.0274(7) Uani 1 1 d .
H48 H 0.3762 0.1796 0.8557 0.033 Uiso 1 1 calc R
C49 C 0.5085(2) 0.1820(2) 0.89766(14) 0.0260(6) Uani 1 1 d .
H49 H 0.4914 0.2239 0.9268 0.031 Uiso 1 1 calc R
C50 C 0.6017(2) 0.14754(18) 0.89768(12) 0.0199(6) Uani 1 1 d .
H50 H 0.6481 0.1659 0.9269 0.024 Uiso 1 1 calc R
O51 O 0.6696(2) 0.35035(15) 0.90409(11) 0.0389(6) Uani 1 1 d .
H51A H 0.6606 0.3244 0.9441 0.069(16) Uiso 1 1 d R
H51B H 0.6442 0.4031 0.9005 0.071(16) Uiso 1 1 d R
B52 B 0.6857(2) 0.2178(2) 1.05736(15) 0.0223(7) Uani 1 1 d .
F53 F 0.63758(13) 0.27402(12) 1.01764(8) 0.0309(4) Uani 1 1 d .
F54 F 0.77955(15) 0.24724(17) 1.06808(10) 0.0519(6) Uani 1 1 d .
F55 F 0.6909(2) 0.13831(14) 1.03136(10) 0.0519(6) Uani 1 1 d .
F56 F 0.63530(15) 0.21338(15) 1.11122(8) 0.0417(5) Uani 1 1 d .
B57 B 0.5699(3) 0.5426(2) 0.84668(17) 0.0282(8) Uani 1 1 d .
F58 F 0.57875(15) 0.47204(13) 0.80818(9) 0.0341(4) Uani 1 1 d .
F59 F 0.5953(2) 0.51619(14) 0.90501(9) 0.0552(7) Uani 1 1 d .
F60 F 0.63143(14) 0.60731(12) 0.82835(10) 0.0359(4) Uani 1 1 d .
F61 F 0.47420(15) 0.57162(15) 0.84616(12) 0.0481(6) Uani 1 1 d .
O62 O 0.71406(19) 0.45466(16) 0.61612(13) 0.0438(6) Uani 1 1 d .
C63 C 0.6709(3) 0.4761(2) 0.57083(19) 0.0377(8) Uani 1 1 d .
C64 C 0.7177(3) 0.5324(3) 0.5246(2) 0.0609(12) Uani 1 1 d .
H64A H 0.7731 0.5625 0.5427 0.091 Uiso 1 1 calc R
H64B H 0.6698 0.5742 0.5099 0.091 Uiso 1 1 calc R
H64C H 0.7406 0.4973 0.4907 0.091 Uiso 1 1 calc R
C65 C 0.5685(3) 0.4488(3) 0.5581(2) 0.0462(10) Uani 1 1 d .
H65A H 0.5436 0.4154 0.5923 0.069 Uiso 1 1 calc R
H65B H 0.5672 0.4136 0.5215 0.069 Uiso 1 1 calc R
H65C H 0.5274 0.4994 0.5523 0.069 Uiso 1 1 calc R

loop_
_atom_site_aniso_label
_atom_site_aniso_U_11
_atom_site_aniso_U_22
_atom_site_aniso_U_33
_atom_site_aniso_U_23
_atom_site_aniso_U_13
_atom_site_aniso_U_12
Ag1 0.02061(10) 0.02161(10) 0.02110(10) 0.00059(9) 0.00208(9) -0.00678(8)
Ag2 0.02435(10) 0.02762(11) 0.01612(9) 0.00210(8) -0.00125(8) 0.00116(9)
N3 0.0187(11) 0.0217(12) 0.0168(11) 0.0017(9) 0.0023(9) -0.0044(10)
N4 0.0175(10) 0.0179(10) 0.0177(10) 0.0013(10) 0.0033(10) -0.0010(8)
N5 0.0163(10) 0.0221(12) 0.0169(11) 0.0014(9) 0.0016(9) 0.0010(9)
N6 0.0162(10) 0.0206(11) 0.0174(10) 0.0007(9) 0.0015(8) -0.0013(11)
N7 0.0221(12) 0.0186(11) 0.0197(11) 0.0014(9) 0.0030(9) -0.0016(9)
N8 0.0206(10) 0.0162(10) 0.0197(11) 0.0007(9) 0.0034(10) -0.0025(9)
N9 0.0184(11) 0.0181(11) 0.0197(11) -0.0005(10) 0.0018(9) -0.0002(10)
N10 0.0147(10) 0.0148(10) 0.0216(11) -0.0018(9) -0.0012(9) -0.0007(9)
C11 0.0155(11) 0.0176(12) 0.0167(12) -0.0029(11) -0.0014(10) -0.0019(10)
C12 0.0168(12) 0.0174(12) 0.0161(12) 0.0035(10) -0.0010(10) 0.0005(11)
C13 0.0155(11) 0.0174(12) 0.0187(13) -0.0014(10) -0.0016(10) -0.0014(11)
C14 0.0201(12) 0.0172(12) 0.0130(11) 0.0007(9) -0.0004(11) -0.0033(11)
C15 0.0189(13) 0.0197(13) 0.0209(13) -0.0001(11) 0.0008(11) 0.0024(11)
C16 0.0171(13) 0.0371(17) 0.0274(15) 0.0020(13) 0.0010(12) -0.0024(13)
C17 0.0241(14) 0.0284(16) 0.0266(16) 0.0052(12) -0.0007(12) 0.0057(12)
C18 0.0172(12) 0.0165(13) 0.0201(12) 0.0032(11) -0.0012(10) -0.0015(11)
C19 0.0180(13) 0.0331(16) 0.0255(14) -0.0011(13) -0.0012(11) 0.0008(12)
C20 0.0231(13) 0.0292(15) 0.0222(13) 0.0028(13) -0.0028(11) 0.0016(13)
C21 0.0183(12) 0.0218(13) 0.0210(13) -0.0028(10) 0.0037(11) 0.0010(12)
C22 0.0252(14) 0.0245(14) 0.0199(14) 0.0021(12) 0.0034(11) 0.0009(11)
C23 0.0271(15) 0.0232(14) 0.0231(15) -0.0023(12) -0.0025(12) -0.0046(12)
C24 0.0133(12) 0.0207(12) 0.0197(13) -0.0009(10) 0.0014(11) -0.0021(11)
C25 0.0202(14) 0.0213(14) 0.0249(14) -0.0038(11) -0.0039(11) -0.0014(12)
C26 0.0227(14) 0.0217(14) 0.0248(14) 0.0029(12) -0.0033(12) 0.0006(12)
C27 0.0184(13) 0.0180(12) 0.0173(13) 0.0000(10) -0.0007(10) -0.0048(11)
C28 0.0267(15) 0.0168(13) 0.0220(14) -0.0022(11) 0.0016(12) -0.0008(12)
C29 0.0355(17) 0.0203(14) 0.0271(16) 0.0040(12) -0.0062(13) -0.0046(13)
C30 0.0308(16) 0.0344(16) 0.0190(14) 0.0043(13) -0.0018(12) -0.0111(14)
C31 0.0249(15) 0.0401(18) 0.0211(14) 0.0029(13) 0.0042(12) -0.0042(14)
C32 0.0170(12) 0.0331(15) 0.0219(14) 0.0025(13) 0.0005(11) -0.0001(12)
C33 0.0183(12) 0.0183(12) 0.0174(12) 0.0024(10) 0.0045(11) -0.0013(10)
C34 0.0213(13) 0.0191(13) 0.0254(15) 0.0014(11) 0.0020(11) -0.0002(11)
C35 0.0266(15) 0.0177(13) 0.0312(16) 0.0024(12) 0.0058(13) 0.0026(12)
C36 0.0345(16) 0.0178(13) 0.0236(15) -0.0014(11) 0.0065(12) -0.0058(12)
C37 0.0261(14) 0.0226(14) 0.0245(14) 0.0003(13) -0.0012(12) -0.0042(12)
C38 0.0198(13) 0.0192(13) 0.0250(14) 0.0002(11) 0.0005(11) -0.0002(11)
C39 0.0170(13) 0.0201(13) 0.0192(13) 0.0010(11) -0.0007(10) -0.0036(11)
C40 0.0230(14) 0.0218(14) 0.0203(13) -0.0008(11) 0.0019(12) -0.0047(12)
C41 0.0284(15) 0.0216(14) 0.0295(15) 0.0029(13) 0.0001(12) -0.0084(13)
C42 0.0280(16) 0.0319(16) 0.0210(14) 0.0076(12) 0.0003(12) -0.0107(13)
C43 0.0299(16) 0.0313(16) 0.0188(14) 0.0005(12) 0.0008(12) -0.0039(13)
C44 0.0236(13) 0.0239(14) 0.0201(13) 0.0005(12) 0.0017(11) -0.0068(12)
C45 0.0181(12) 0.0178(13) 0.0177(12) 0.0011(10) 0.0018(11) -0.0023(11)
C46 0.0222(13) 0.0245(14) 0.0201(13) -0.0040(11) -0.0015(11) -0.0021(12)
C47 0.0198(13) 0.0339(16) 0.0242(15) -0.0034(12) -0.0054(12) -0.0027(13)
C48 0.0183(13) 0.0364(17) 0.0275(15) -0.0006(13) 0.0016(12) 0.0045(13)
C49 0.0257(15) 0.0272(15) 0.0249(15) -0.0037(12) 0.0049(12) -0.0008(13)
C50 0.0180(13) 0.0243(13) 0.0174(13) -0.0020(11) 0.0021(10) -0.0052(11)
O51 0.0634(16) 0.0240(11) 0.0293(12) 0.0042(10) 0.0108(12) 0.0150(11)
B52 0.0226(15) 0.0270(17) 0.0173(14) 0.0021(13) -0.0005(13) -0.0027(13)
F53 0.0331(10) 0.0312(10) 0.0284(9) 0.0045(8) -0.0020(8) 0.0043(8)
F54 0.0294(10) 0.0832(17) 0.0431(12) 0.0180(12) -0.0092(9) -0.0216(13)
F55 0.0875(18) 0.0337(11) 0.0345(11) -0.0050(9) -0.0169(12) 0.0206(12)
F56 0.0408(11) 0.0606(14) 0.0237(9) 0.0045(9) 0.0110(8) -0.0057(10)
B57 0.0309(18) 0.0286(18) 0.0251(17) 0.0040(14) 0.0032(14) 0.0072(15)
F58 0.0386(10) 0.0269(9) 0.0368(11) -0.0046(8) -0.0004(9) -0.0007(9)
F59 0.0960(19) 0.0417(12) 0.0278(10) 0.0025(9) -0.0031(12) 0.0274(13)
F60 0.0318(9) 0.0318(9) 0.0442(11) -0.0063(9) 0.0021(9) -0.0022(8)
F61 0.0279(10) 0.0416(12) 0.0747(16) 0.0076(12) 0.0128(10) 0.0098(10)
O62 0.0347(13) 0.0367(13) 0.0601(17) 0.0030(12) -0.0108(13) 0.0019(12)
C63 0.0304(17) 0.0254(16) 0.057(2) 0.0001(16) -0.0008(17) 0.0056(14)
C64 0.043(2) 0.049(2) 0.091(4) 0.024(2) 0.001(3) 0.005(2)
C65 0.0306(18) 0.040(2) 0.069(3) 0.0008(19) -0.0065(18) 0.0028(16)

loop_
_atom_type_symbol
_atom_type_description
_atom_type_scat_dispersion_real
_atom_type_scat_dispersion_imag
_atom_type_scat_source
C C 0.0033 0.0016 'International Tables Vol C Tables 4.2.6.8 and 6.1.1.4'
H H 0.0000 0.0000 'International Tables Vol C Tables 4.2.6.8 and 6.1.1.4'
N N 0.0061 0.0033 'International Tables Vol C Tables 4.2.6.8 and 6.1.1.4'
Ag Ag -0.8971 1.1015 'International Tables Vol C Tables 4.2.6.8 and 6.1.1.4'
B B 0.0013 0.0007 'International Tables Vol C Tables 4.2.6.8 and 6.1.1.4'
F F 0.0171 0.0103 'International Tables Vol C Tables 4.2.6.8 and 6.1.1.4'
O O 0.0106 0.0060 'International Tables Vol C Tables 4.2.6.8 and 6.1.1.4'

loop_
_geom_angle_atom_site_label_1
_geom_angle_atom_site_label_2
_geom_angle_atom_site_label_3
_geom_angle
N4 Ag1 N8 167.05(8)
N6 Ag2 O51 140.35(8)
N6 Ag2 N10 116.22(8)
O51 Ag2 N10 103.13(8)
C11 N3 N4 117.5(2)
C15 N4 N3 114.1(2)
C15 N4 Ag1 124.31(19)
N3 N4 Ag1 118.64(17)
C12 N5 N6 116.9(2)
C18 N6 N5 114.6(2)
C18 N6 Ag2 126.68(18)
N5 N6 Ag2 118.65(16)
C13 N7 N8 116.2(2)
C21 N8 N7 114.2(2)
C21 N8 Ag1 124.10(19)
N7 N8 Ag1 121.00(17)
C14 N9 N10 117.8(2)
C24 N10 N9 114.8(2)
C24 N10 Ag2 124.36(19)
N9 N10 Ag2 120.52(16)
N3 C11 C27 117.6(2)
N3 C11 C12 125.5(2)
C27 C11 C12 117.0(2)
N5 C12 C33 129.3(3)
N5 C12 C11 112.4(2)
C33 C12 C11 118.3(2)
N7 C13 C39 119.4(2)
N7 C13 C14 125.2(2)
C39 C13 C14 115.3(2)
N9 C14 C45 130.7(2)
N9 C14 C13 112.8(3)
C45 C14 C13 116.2(2)
N4 C15 C16 123.4(3)
N4 C15 C17 119.1(3)
C16 C15 C17 117.5(3)
C15 C16 H16A 109.5
C15 C16 H16B 109.5
H16A C16 H16B 109.5
C15 C16 H16C 109.5
H16A C16 H16C 109.5
H16B C16 H16C 109.5
C15 C17 H17A 109.5
C15 C17 H17B 109.5
H17A C17 H17B 109.5
C15 C17 H17C 109.5
H17A C17 H17C 109.5
H17B C17 H17C 109.5
N6 C18 C20 123.7(2)
N6 C18 C19 118.2(2)
C20 C18 C19 117.9(2)
C18 C19 H19A 109.5
C18 C19 H19B 109.5
H19A C19 H19B 109.5
C18 C19 H19C 109.5
H19A C19 H19C 109.5
H19B C19 H19C 109.5
C18 C20 H20A 109.5
C18 C20 H20B 109.5
H20A C20 H20B 109.5
C18 C20 H20C 109.5
H20A C20 H20C 109.5
H20B C20 H20C 109.5
N8 C21 C23 124.0(3)
N8 C21 C22 118.3(3)
C23 C21 C22 117.6(3)
C21 C22 H22A 109.5
C21 C22 H22B 109.5
H22A C22 H22B 109.5
C21 C22 H22C 109.5
H22A C22 H22C 109.5
H22B C22 H22C 109.5
C21 C23 H23A 109.5
C21 C23 H23B 109.5
H23A C23 H23B 109.5
C21 C23 H23C 109.5
H23A C23 H23C 109.5
H23B C23 H23C 109.5
N10 C24 C25 118.1(3)
N10 C24 C26 124.7(3)
C25 C24 C26 117.2(2)
C24 C25 H25A 109.5
C24 C25 H25B 109.5
H25A C25 H25B 109.5
C24 C25 H25C 109.5
H25A C25 H25C 109.5
H25B C25 H25C 109.5
C24 C26 H26A 109.5
C24 C26 H26B 109.5
H26A C26 H26B 109.5
C24 C26 H26C 109.5
H26A C26 H26C 109.5
H26B C26 H26C 109.5
C32 C27 C28 119.3(3)
C32 C27 C11 120.0(3)
C28 C27 C11 120.7(2)
C29 C28 C27 119.8(3)
C29 C28 H28 120.1
C27 C28 H28 120.1
C30 C29 C28 120.9(3)
C30 C29 H29 119.6
C28 C29 H29 119.6
C29 C30 C31 119.4(3)
C29 C30 H30 120.3
C31 C30 H30 120.3
C32 C31 C30 120.6(3)
C32 C31 H31 119.7
C30 C31 H31 119.7
C31 C32 C27 119.9(3)
C31 C32 H32 120.0
C27 C32 H32 120.0
C38 C33 C34 119.1(3)
C38 C33 C12 118.1(2)
C34 C33 C12 122.8(2)
C35 C34 C33 119.5(3)
C35 C34 H34 120.2
C33 C34 H34 120.2
C36 C35 C34 120.8(3)
C36 C35 H35 119.6
C34 C35 H35 119.6
C35 C36 C37 120.1(3)
C35 C36 H36 119.9
C37 C36 H36 119.9
C36 C37 C38 119.9(3)
C36 C37 H37 120.1
C38 C37 H37 120.1
C37 C38 C33 120.5(3)
C37 C38 H38 119.8
C33 C38 H38 119.8
C44 C39 C40 119.2(3)
C44 C39 C13 120.6(3)
C40 C39 C13 120.2(2)
C41 C40 C39 119.8(3)
C41 C40 H40 120.1
C39 C40 H40 120.1
C40 C41 C42 120.4(3)
C40 C41 H41 119.8
C42 C41 H41 119.8
C43 C42 C41 119.9(3)
C43 C42 H42 120.1
C41 C42 H42 120.1
C42 C43 C44 120.2(3)
C42 C43 H43 119.9
C44 C43 H43 119.9
C39 C44 C43 120.5(3)
C39 C44 H44 119.8
C43 C44 H44 119.8
C50 C45 C46 118.5(3)
C50 C45 C14 122.3(2)
C46 C45 C14 119.1(2)
C47 C46 C45 120.6(3)
C47 C46 H46 119.7
C45 C46 H46 119.7
C46 C47 C48 120.4(3)
C46 C47 H47 119.8
C48 C47 H47 119.8
C49 C48 C47 119.8(3)
C49 C48 H48 120.1
C47 C48 H48 120.1
C48 C49 C50 120.6(3)
C48 C49 H49 119.7
C50 C49 H49 119.7
C49 C50 C45 120.1(3)
C49 C50 H50 119.9
C45 C50 H50 119.9
Ag2 O51 H51A 116.0
Ag2 O51 H51B 128.5
H51A O51 H51B 114.2
F55 B52 F56 110.1(3)
F55 B52 F54 108.9(3)
F56 B52 F54 109.4(3)
F55 B52 F53 109.1(2)
F56 B52 F53 109.7(3)
F54 B52 F53 109.5(3)
F60 B57 F61 109.6(3)
F60 B57 F59 109.6(3)
F61 B57 F59 109.8(3)
F60 B57 F58 110.2(3)
F61 B57 F58 109.6(3)
F59 B57 F58 108.0(3)
O62 C63 C64 121.4(4)
O62 C63 C65 122.4(4)
C64 C63 C65 116.2(4)
C63 C64 H64A 109.5
C63 C64 H64B 109.5
H64A C64 H64B 109.5
C63 C64 H64C 109.5
H64A C64 H64C 109.5
H64B C64 H64C 109.5
C63 C65 H65A 109.5
C63 C65 H65B 109.5
H65A C65 H65B 109.5
C63 C65 H65C 109.5
H65A C65 H65C 109.5
H65B C65 H65C 109.5

loop_
_geom_bond_atom_site_label_1
_geom_bond_atom_site_label_2
_geom_bond_distance
Ag1 N4 2.169(2)
Ag1 N8 2.179(2)
Ag2 N6 2.237(2)
Ag2 O51 2.304(2)
Ag2 N10 2.316(2)
N3 C11 1.278(4)
N3 N4 1.410(3)
N4 C15 1.286(4)
N5 C12 1.290(4)
N5 N6 1.413(3)
N6 C18 1.289(3)
N7 C13 1.285(3)
N7 N8 1.415(3)
N8 C21 1.293(4)
N9 C14 1.284(4)
N9 N10 1.416(3)
N10 C24 1.284(4)
C11 C27 1.483(4)
C11 C12 1.510(4)
C12 C33 1.489(4)
C13 C39 1.479(4)
C13 C14 1.513(4)
C14 C45 1.476(4)
C15 C16 1.494(4)
C15 C17 1.499(4)
C16 H16A 0.9800
C16 H16B 0.9800
C16 H16C 0.9800
C17 H17A 0.9800
C17 H17B 0.9800
C17 H17C 0.9800
C18 C20 1.495(4)
C18 C19 1.494(4)
C19 H19A 0.9800
C19 H19B 0.9800
C19 H19C 0.9800
C20 H20A 0.9800
C20 H20B 0.9800
C20 H20C 0.9800
C21 C23 1.490(4)
C21 C22 1.493(4)
C22 H22A 0.9800
C22 H22B 0.9800
C22 H22C 0.9800
C23 H23A 0.9800
C23 H23B 0.9800
C23 H23C 0.9800
C24 C25 1.491(4)
C24 C26 1.501(4)
C25 H25A 0.9800
C25 H25B 0.9800
C25 H25C 0.9800
C26 H26A 0.9800
C26 H26B 0.9800
C26 H26C 0.9800
C27 C32 1.399(4)
C27 C28 1.402(4)
C28 C29 1.389(4)
C28 H28 0.9500
C29 C30 1.378(5)
C29 H29 0.9500
C30 C31 1.395(5)
C30 H30 0.9500
C31 C32 1.384(4)
C31 H31 0.9500
C32 H32 0.9500
C33 C38 1.401(4)
C33 C34 1.403(4)
C34 C35 1.396(4)
C34 H34 0.9500
C35 C36 1.379(4)
C35 H35 0.9500
C36 C37 1.388(4)
C36 H36 0.9500
C37 C38 1.392(4)
C37 H37 0.9500
C38 H38 0.9500
C39 C44 1.391(4)
C39 C40 1.407(4)
C40 C41 1.384(4)
C40 H40 0.9500
C41 C42 1.397(4)
C41 H41 0.9500
C42 C43 1.380(5)
C42 H42 0.9500
C43 C44 1.392(4)
C43 H43 0.9500
C44 H44 0.9500
C45 C50 1.408(4)
C45 C46 1.406(4)
C46 C47 1.379(4)
C46 H46 0.9500
C47 C48 1.388(4)
C47 H47 0.9500
C48 C49 1.386(4)
C48 H48 0.9500
C49 C50 1.385(4)
C49 H49 0.9500
C50 H50 0.9500
O51 H51A 0.9827
O51 H51B 0.8983
B52 F55 1.371(4)
B52 F56 1.380(4)
B52 F54 1.385(4)
B52 F53 1.407(4)
B57 F60 1.378(4)
B57 F61 1.386(4)
B57 F59 1.400(4)
B57 F58 1.399(4)
O62 C63 1.211(5)
C63 C64 1.494(6)
C63 C65 1.492(5)
C64 H64A 0.9800
C64 H64B 0.9800
C64 H64C 0.9800
C65 H65A 0.9800
C65 H65B 0.9800
C65 H65C 0.9800
